data_2203946
loop_
_publ_author_name
'Li, Dan'
'Luo, Ya-Fang'
'Wu, Tao'
'Ng, Seik Weng'

_publ_section_title
;Di-\m-thiocyanato-bis{[1,1'-bis(diphenylphosphino)ferrocene-\k^2^<i>P</i>,<i>P</i>']copper(I)}
 dichloromethane disolvate
;
_journal_issue 7
_journal_name_full 'Acta Crystallographica Section E'
_journal_page_first m927
_journal_page_last m929
_journal_paper_doi 10.1107/S1600536804013637
_journal_volume 60
_journal_year 2004
_chemical_formula_iupac '[Cu(C~34~H~28~P~2~)(SCN)]~2~.2CH~2~Cl~2~'
_chemical_formula_moiety 'C70 H56 Cu2 Fe2 N2 P4 S2, 2(C H2 Cl2)'
_chemical_formula_sum 'C72 H60 Cl4 Cu2 Fe2 N2 P4 S2'
_chemical_formula_weight 1521.80
_chemical_name_systematic
;
 Bis[1,1'-bis(diphenylphosphino)ferrocenethiocyanatocopper(I)]
 dichloromethane disolvate
;
_space_group_IT_number 15
_symmetry_cell_setting monoclinic
_symmetry_space_group_name_Hall '-C 2yc'
_symmetry_space_group_name_H-M 'C 1 2/c 1'
_atom_sites_solution_hydrogens geom
_atom_sites_solution_primary direct
_atom_sites_solution_secondary difmap
_audit_creation_method SHELXL-97
_cell_angle_alpha 90
_cell_angle_beta 114.4290(10)
_cell_angle_gamma 90
_cell_formula_units_Z 4
_cell_length_a 27.253(2)
_cell_length_b 16.6620(10)
_cell_length_c 17.1790(10)
_cell_measurement_reflns_used 3724
_cell_measurement_temperature 123(2)
_cell_measurement_theta_max 26.4
_cell_measurement_theta_min 2.4
_cell_volume 7102.4(8)
_computing_cell_refinement 'SAINT (Bruker, 2002)'
_computing_data_collection 'SMART (Bruker, 2002)'
_computing_data_reduction SAINT
_computing_molecular_graphics 'ORTEP-II (Johnson, 1976)'
_computing_publication_material SHELXL-97
_computing_structure_refinement 'SHELXL-97 (Sheldrick, 1997)'
_computing_structure_solution 'SHELXS-97 (Sheldrick, 1997)'
_diffrn_ambient_temperature 123(2)
_diffrn_measured_fraction_theta_full 1.00
_diffrn_measured_fraction_theta_max 1.00
_diffrn_measurement_device_type 'Bruker APEX area-detector diffractometer'
_diffrn_measurement_method '\f and \w scan'
_diffrn_radiation_monochromator graphite
_diffrn_radiation_source 'fine-focus sealed tube'
_diffrn_radiation_type MoK\a
_diffrn_radiation_wavelength 0.71073
_diffrn_reflns_av_R_equivalents 0.039
_diffrn_reflns_av_sigmaI/netI 0.053
_diffrn_reflns_limit_h_max 33
_diffrn_reflns_limit_h_min -34
_diffrn_reflns_limit_k_max 20
_diffrn_reflns_limit_k_min -20
_diffrn_reflns_limit_l_max 15
_diffrn_reflns_limit_l_min -21
_diffrn_reflns_number 20031
_diffrn_reflns_theta_full 26.5
_diffrn_reflns_theta_max 26.5
_diffrn_reflns_theta_min 1.5
_diffrn_standards_decay_% 0
_diffrn_standards_number 0
_exptl_absorpt_coefficient_mu 1.333
_exptl_absorpt_correction_T_max 0.636
_exptl_absorpt_correction_T_min 0.312
_exptl_absorpt_correction_type multi-scan
_exptl_absorpt_process_details 'SADABS (Bruker, 2002)'
_exptl_crystal_colour Orange
_exptl_crystal_density_diffrn 1.423
_exptl_crystal_density_meas 1.460
_exptl_crystal_density_method 'Flotation in CH~3~OH/CCl~4~'
_exptl_crystal_description Block
_exptl_crystal_F_000 3104
_exptl_crystal_size_max 0.42
_exptl_crystal_size_mid 0.39
_exptl_crystal_size_min 0.34
_refine_diff_density_max 1.10
_refine_diff_density_min -1.01
_refine_ls_extinction_method none
_refine_ls_goodness_of_fit_ref 1.05
_refine_ls_hydrogen_treatment constr
_refine_ls_matrix_type full
_refine_ls_number_parameters 412
_refine_ls_number_reflns 7360
_refine_ls_number_restraints 42
_refine_ls_restrained_S_all 1.06
_refine_ls_R_factor_all 0.067
_refine_ls_R_factor_gt 0.056
_refine_ls_shift/su_max 0.001
_refine_ls_shift/su_mean <0.001
_refine_ls_structure_factor_coef Fsqd
_refine_ls_weighting_details 'calc w=1/[\s^2^(Fo^2^)+(0.0898P)^2^+19.2860P] where P=(Fo^2^+2Fc^2^)/3'
_refine_ls_weighting_scheme calc
_refine_ls_wR_factor_gt 0.158
_refine_ls_wR_factor_ref 0.166
_reflns_number_gt 6058
_reflns_number_total 7360
_reflns_threshold_expression I>2\s(I)
_cod_data_source_file su6112.cif
_cod_data_source_block I
_cod_depositor_comments
;
The following automatic conversions were performed:
'_symmetry_cell_setting' value 'Monoclinic' changed to 'monoclinic'
according to '/home/saulius/struct/CIF-dictionaries/cif_core.dic'
dictionary named 'cif_core.dic' version 2.4.1 from
2010-06-29.

'_exptl_absorpt_correction_type' value 'Multi-scan' changed
to 'multi-scan' according to
'/home/saulius/struct/CIF-dictionaries/cif_core.dic' dictionary named
'cif_core.dic' version 2.4.1 from 2010-06-29.

Automatic conversion script
Id: cif_fix_enum 1527 2010-12-29 10:47:43Z saulius 

The following automatic conversions were performed:

'_symmetry_cell_setting' value 'Monoclinic' changed to 'monoclinic'
according to /home/saulius/struct/CIF-dictionaries/cif_core.dic
dictionary named 'cif_core.dic' version 2.4.1 from
2010-06-29.

'_exptl_absorpt_correction_type' value 'Multi-scan'
changed to 'multi-scan' according to
/home/saulius/struct/CIF-dictionaries/cif_core.dic dictionary named
'cif_core.dic' version 2.4.1 from 2010-06-29.

Automatic conversion script
Id: cif_fix_values 1715 2011-07-08 13:25:40Z adriana 
;
_cod_original_cell_volume 7102.6(7)
_cod_original_sg_symbol_H-M 'C 2/c'
_cod_database_code 2203946
_cod_database_fobs_code 2203946

loop_
_symmetry_equiv_pos_as_xyz
'x, y, z'
'x, -y, z+1/2'
'x+1/2, y+1/2, z'
'x+1/2, -y+1/2, z+1/2'
'-x, -y, -z'
'-x, y, -z-1/2'
'-x+1/2, -y+1/2, -z'
'-x+1/2, y+1/2, -z-1/2'

loop_
_atom_site_label
_atom_site_fract_x
_atom_site_fract_y
_atom_site_fract_z
_atom_site_U_iso_or_equiv
_atom_site_adp_type
_atom_site_calc_flag
_atom_site_refinement_flags
_atom_site_occupancy
_atom_site_disorder_assembly
_atom_site_disorder_group
_atom_site_type_symbol
Cu1 0.70762(2) 0.32251(3) 0.59026(3) 0.0173(2) Uani d . 1 . . Cu
Fe1 0.56436(2) 0.37527(3) 0.59348(3) 0.0192(2) Uani d . 1 . . Fe
Cl1 -0.0260(4) 0.3256(5) 0.1767(6) 0.144(2) Uani d PDU 0.50 A -1 Cl
Cl2 0.0354(4) 0.3560(5) 0.3656(6) 0.144(2) Uani d PDU 0.50 A -1 Cl
Cl3 0.0516(6) 0.4211(9) -0.1200(8) 0.289(5) Uani d PDU 0.50 B -2 Cl
Cl4 0.0195(6) 0.3845(9) -0.2994(8) 0.289(5) Uani d PDU 0.50 B -2 Cl
S1 0.79461(4) 0.36866(6) 0.60923(7) 0.0231(2) Uani d . 1 . . S
P1 0.69552(4) 0.32217(6) 0.71195(6) 0.0158(2) Uani d . 1 . . P
P2 0.64191(4) 0.39349(6) 0.48389(6) 0.0164(2) Uani d . 1 . . P
N1 0.80080(10) 0.2816(2) 0.4734(2) 0.0214(7) Uani d . 1 . . N
C1 0.7474(2) 0.3727(2) 0.8039(2) 0.0210(10) Uani d . 1 . . C
C2 0.7367(2) 0.4267(3) 0.8574(3) 0.0270(10) Uani d . 1 . . C
C3 0.7791(2) 0.4615(3) 0.9262(3) 0.0350(10) Uani d . 1 . . C
C4 0.8316(2) 0.4431(3) 0.9417(3) 0.0370(10) Uani d . 1 . . C
C5 0.8427(2) 0.3899(3) 0.8897(3) 0.0340(10) Uani d . 1 . . C
C6 0.8012(2) 0.3552(3) 0.8204(3) 0.0260(10) Uani d . 1 . . C
C7 0.6898(2) 0.2252(2) 0.7579(3) 0.0200(10) Uani d . 1 . . C
C8 0.6877(2) 0.2220(3) 0.8375(3) 0.0280(10) Uani d . 1 . . C
C9 0.6793(2) 0.1496(3) 0.8694(3) 0.0370(10) Uani d . 1 . . C
C10 0.6741(2) 0.0797(3) 0.8232(4) 0.0400(10) Uani d . 1 . . C
C11 0.6777(2) 0.0825(3) 0.7465(4) 0.0400(10) Uani d . 1 . . C
C12 0.6850(2) 0.1554(2) 0.7124(3) 0.0270(10) Uani d . 1 . . C
C13 0.6332(2) 0.3677(2) 0.7042(2) 0.0200(10) Uani d . 1 . . C
C14 0.6186(2) 0.4504(2) 0.6822(2) 0.0260(10) Uani d . 1 . . C
C15 0.5667(2) 0.4629(3) 0.6803(3) 0.0350(10) Uani d . 1 . . C
C16 0.5481(2) 0.3887(4) 0.6978(3) 0.0380(10) Uani d . 1 . . C
C17 0.5891(2) 0.3301(3) 0.7137(3) 0.0260(10) Uani d . 1 . . C
C18 0.5324(2) 0.4194(2) 0.4719(2) 0.0210(10) Uani d . 1 . . C
C19 0.4933(2) 0.3728(3) 0.4858(3) 0.0260(10) Uani d . 1 . . C
C20 0.5136(2) 0.2936(3) 0.5074(3) 0.0270(10) Uani d . 1 . . C
C21 0.5660(2) 0.2915(2) 0.5079(2) 0.0220(10) Uani d . 1 . . C
C25 0.5760(2) 0.3202(3) 0.2321(3) 0.0370(10) Uani d . 1 . . C
C26 0.6201(2) 0.3238(3) 0.2116(3) 0.0270(10) Uani d . 1 . . C
C27 0.6691(2) 0.3488(3) 0.2721(3) 0.0270(10) Uani d . 1 . . C
C28 0.6747(2) 0.3709(2) 0.3532(3) 0.0220(10) Uani d . 1 . . C
C29 0.6437(2) 0.5033(2) 0.4853(2) 0.0190(10) Uani d . 1 . . C
C30 0.6096(2) 0.5506(2) 0.4181(3) 0.0210(10) Uani d . 1 . . C
C31 0.6118(2) 0.6339(2) 0.4252(3) 0.0260(10) Uani d . 1 . . C
C32 0.6481(2) 0.6699(2) 0.4987(3) 0.0270(10) Uani d . 1 . . C
C33 0.6831(2) 0.6239(3) 0.5655(3) 0.0270(10) Uani d . 1 . . C
C34 0.6813(2) 0.5407(2) 0.5585(3) 0.0240(10) Uani d . 1 . . C
C35 0.7986(2) 0.3176(2) 0.5293(3) 0.0180(10) Uani d . 1 . . C
C36 -0.0190(10) 0.3880(10) 0.2670(10) 0.21(2) Uani d PDU 0.50 A -1 C
C37 0.0600(10) 0.352(2) -0.1930(10) 0.23(2) Uani d PDU 0.50 B -2 C
H2 0.7006 0.4395 0.8468 0.032 Uiso calc R 1 . . H
H3 0.7717 0.4980 0.9625 0.042 Uiso calc R 1 . . H
H4 0.8604 0.4673 0.9886 0.044 Uiso calc R 1 . . H
H5 0.8790 0.3769 0.9015 0.041 Uiso calc R 1 . . H
H6 0.8091 0.3195 0.7840 0.031 Uiso calc R 1 . . H
H8 0.6920 0.2697 0.8700 0.034 Uiso calc R 1 . . H
H9 0.6771 0.1479 0.9231 0.044 Uiso calc R 1 . . H
H10 0.6680 0.0301 0.8449 0.048 Uiso calc R 1 . . H
H11 0.6753 0.0341 0.7158 0.047 Uiso calc R 1 . . H
H12 0.6866 0.1568 0.6582 0.032 Uiso calc R 1 . . H
H14 0.6412 0.4919 0.6704 0.031 Uiso calc R 1 . . H
H15 0.5462 0.5146 0.6664 0.042 Uiso calc R 1 . . H
H16 0.5124 0.3793 0.6998 0.046 Uiso calc R 1 . . H
H17 0.5872 0.2725 0.7289 0.031 Uiso calc R 1 . . H
H18 0.5289 0.4775 0.4557 0.025 Uiso calc R 1 . . H
H19 0.4576 0.3925 0.4816 0.031 Uiso calc R 1 . . H
H20 0.4948 0.2479 0.5213 0.033 Uiso calc R 1 . . H
H21 0.5903 0.2436 0.5215 0.026 Uiso calc R 1 . . H
C22 0.57786(16) 0.3696(2) 0.4859(2) 0.0186(8) Uani d . 1 . . C
C23 0.63042(16) 0.3680(2) 0.3744(2) 0.0176(8) Uani d . 1 . . C
C24 0.58139(18) 0.3428(3) 0.3131(3) 0.0319(10) Uani d . 1 . . C
H24 0.5509 0.3410 0.3266 0.038 Uiso calc R 1 . . H
H25 0.5421 0.3023 0.1909 0.044 Uiso calc R 1 . . H
H26 0.6164 0.3091 0.1560 0.032 Uiso calc R 1 . . H
H27 0.6994 0.3509 0.2582 0.032 Uiso calc R 1 . . H
H28 0.7087 0.3882 0.3945 0.026 Uiso calc R 1 . . H
H30 0.5847 0.5261 0.3671 0.025 Uiso calc R 1 . . H
H31 0.5881 0.6660 0.3794 0.031 Uiso calc R 1 . . H
H32 0.6490 0.7268 0.5034 0.033 Uiso calc R 1 . . H
H33 0.7083 0.6489 0.6159 0.033 Uiso calc R 1 . . H
H34 0.7058 0.5090 0.6039 0.029 Uiso calc R 1 . . H
H36a -0.0129 0.4441 0.2549 0.247 Uiso calc PR 0.50 A -1 H
H36b -0.0534 0.3863 0.2743 0.247 Uiso calc PR 0.50 A -1 H
H37a 0.0480 0.2976 -0.1834 0.279 Uiso calc PR 0.50 B -2 H
H37b 0.0980 0.3489 -0.1829 0.279 Uiso calc PR 0.50 B -2 H

loop_
_atom_site_aniso_label
_atom_site_aniso_U_11
_atom_site_aniso_U_22
_atom_site_aniso_U_33
_atom_site_aniso_U_12
_atom_site_aniso_U_13
_atom_site_aniso_U_23
Cu1 0.0222(3) 0.0178(3) 0.0137(3) 0.0052(2) 0.0094(2) 0.0000(2)
Fe1 0.0234(3) 0.0251(3) 0.0109(3) 0.0081(2) 0.0089(2) 0.0015(2)
Cl1 0.145(3) 0.139(4) 0.160(5) -0.025(3) 0.075(4) -0.005(3)
Cl2 0.145(3) 0.139(4) 0.160(5) -0.025(3) 0.075(4) -0.005(3)
Cl3 0.291(7) 0.258(7) 0.284(7) 0.055(5) 0.086(5) -0.016(5)
Cl4 0.291(7) 0.258(7) 0.284(7) 0.055(5) 0.086(5) -0.016(5)
S1 0.0275(5) 0.0230(5) 0.0229(5) -0.0032(4) 0.0143(5) -0.0092(4)
P1 0.0219(5) 0.0145(5) 0.0125(5) 0.0054(4) 0.0086(4) 0.0020(4)
P2 0.0208(5) 0.0181(5) 0.0109(5) 0.0027(4) 0.0071(4) 0.0000(4)
N1 0.026(2) 0.020(2) 0.021(2) 0.0030(10) 0.012(2) -0.0010(10)
C1 0.031(2) 0.019(2) 0.012(2) 0.001(2) 0.009(2) 0.003(2)
C2 0.034(2) 0.026(2) 0.019(2) 0.003(2) 0.011(2) -0.003(2)
C3 0.053(3) 0.030(2) 0.018(2) 0.000(2) 0.009(2) -0.004(2)
C4 0.042(3) 0.040(3) 0.020(2) -0.010(2) 0.004(2) 0.003(2)
C5 0.031(2) 0.040(3) 0.026(2) -0.006(2) 0.007(2) 0.007(2)
C6 0.030(2) 0.028(2) 0.019(2) 0.002(2) 0.010(2) 0.005(2)
C7 0.021(2) 0.018(2) 0.023(2) 0.010(2) 0.011(2) 0.006(2)
C8 0.040(3) 0.022(2) 0.029(2) 0.013(2) 0.020(2) 0.009(2)
C9 0.049(3) 0.032(2) 0.040(3) 0.014(2) 0.029(3) 0.017(2)
C10 0.050(3) 0.023(2) 0.056(3) 0.007(2) 0.031(3) 0.018(2)
C11 0.051(3) 0.018(2) 0.054(3) 0.001(2) 0.027(3) 0.000(2)
C12 0.035(2) 0.020(2) 0.027(2) 0.004(2) 0.014(2) 0.001(2)
C13 0.026(2) 0.023(2) 0.012(2) 0.007(2) 0.009(2) 0.000(2)
C14 0.036(2) 0.023(2) 0.012(2) 0.016(2) 0.004(2) -0.001(2)
C15 0.045(3) 0.043(3) 0.010(2) 0.028(2) 0.006(2) 0.000(2)
C16 0.026(2) 0.081(4) 0.011(2) 0.021(2) 0.011(2) 0.004(2)
C17 0.028(2) 0.042(3) 0.011(2) 0.006(2) 0.012(2) 0.006(2)
C18 0.023(2) 0.028(2) 0.010(2) 0.004(2) 0.006(2) 0.000(2)
C19 0.023(2) 0.041(2) 0.014(2) 0.005(2) 0.009(2) 0.000(2)
C20 0.032(2) 0.034(2) 0.018(2) -0.004(2) 0.013(2) -0.002(2)
C21 0.031(2) 0.022(2) 0.015(2) 0.000(2) 0.011(2) -0.002(2)
C22 0.026(2) 0.022(2) 0.011(2) 0.002(2) 0.010(2) 0.000(2)
C23 0.026(2) 0.014(2) 0.015(2) 0.003(2) 0.010(2) 0.0010(10)
C24 0.025(2) 0.056(3) 0.018(2) -0.008(2) 0.012(2) -0.009(2)
C25 0.032(3) 0.058(3) 0.019(2) -0.015(2) 0.010(2) -0.014(2)
C26 0.038(3) 0.030(2) 0.015(2) 0.007(2) 0.014(2) 0.000(2)
C27 0.029(2) 0.034(2) 0.021(2) 0.008(2) 0.015(2) 0.004(2)
C28 0.020(2) 0.027(2) 0.018(2) 0.002(2) 0.009(2) 0.001(2)
C29 0.024(2) 0.019(2) 0.017(2) 0.003(2) 0.011(2) 0.001(2)
C30 0.028(2) 0.021(2) 0.013(2) 0.000(2) 0.009(2) -0.001(2)
C31 0.041(3) 0.020(2) 0.021(2) 0.005(2) 0.018(2) 0.008(2)
C32 0.044(3) 0.017(2) 0.029(2) -0.005(2) 0.024(2) -0.001(2)
C33 0.033(2) 0.027(2) 0.023(2) -0.008(2) 0.013(2) -0.009(2)
C34 0.026(2) 0.026(2) 0.019(2) 0.002(2) 0.007(2) -0.001(2)
C35 0.018(2) 0.015(2) 0.019(2) 0.0000(10) 0.006(2) 0.002(2)
C36 0.20(2) 0.20(2) 0.20(2) 0.010(10) 0.070(10) 0.000(10)
C37 0.23(2) 0.23(2) 0.23(2) 0.010(10) 0.090(10) -0.010(10)

loop_
_atom_type_symbol
_atom_type_description
_atom_type_scat_dispersion_real
_atom_type_scat_dispersion_imag
_atom_type_scat_source
C C 0.0033 0.0016 'International Tables Vol C Tables 4.2.6.8 and 6.1.1.4'
H H 0.0000 0.0000 'International Tables Vol C Tables 4.2.6.8 and 6.1.1.4'
N N 0.0061 0.0033 'International Tables Vol C Tables 4.2.6.8 and 6.1.1.4'
P P 0.1023 0.0942 'International Tables Vol C Tables 4.2.6.8 and 6.1.1.4'
S S 0.1246 0.1234 'International Tables Vol C Tables 4.2.6.8 and 6.1.1.4'
Cl Cl 0.1484 0.1585 'International Tables Vol C Tables 4.2.6.8 and 6.1.1.4'
Fe Fe 0.3463 0.8444 'International Tables Vol C Tables 4.2.6.8 and 6.1.1.4'
Cu Cu 0.3201 1.2651 'International Tables Vol C Tables 4.2.6.8 and 6.1.1.4'

loop_
_geom_angle_atom_site_label_1
_geom_angle_atom_site_label_2
_geom_angle_atom_site_label_3
_geom_angle_site_symmetry_1
_geom_angle_site_symmetry_3
_geom_angle
_geom_angle_publ_flag
N1 Cu1 P1 7_656 . 118.40(10) yes
N1 Cu1 P2 7_656 . 97.80(10) yes
N1 Cu1 S1 7_656 . 103.60(10) yes
P1 Cu1 P2 . . 112.13(4) yes
P1 Cu1 S1 . . 113.21(4) yes
P2 Cu1 S1 . . 110.37(4) yes
C13 Fe1 C14 . . 41.1(2) yes
C13 Fe1 C15 . . 68.3(2) yes
C13 Fe1 C16 . . 68.8(2) yes
C13 Fe1 C17 . . 40.9(2) yes
C13 Fe1 C18 . . 144.3(2) yes
C13 Fe1 C19 . . 174.6(2) yes
C13 Fe1 C21 . . 110.0(2) yes
C13 Fe1 C22 . . 113.6(2) yes
C14 Fe1 C15 . . 40.2(2) yes
C14 Fe1 C16 . . 68.3(2) yes
C14 Fe1 C17 . . 68.8(2) yes
C14 Fe1 C18 . . 114.3(2) yes
C14 Fe1 C19 . . 143.4(2) yes
C13 Fe1 C20 . . 135.2(2) yes
C14 Fe1 C20 . . 176.2(2) yes
C14 Fe1 C21 . . 136.8(2) yes
C14 Fe1 C22 . . 111.0(2) yes
C15 Fe1 C16 . . 40.4(2) yes
C15 Fe1 C17 . . 68.3(2) yes
C15 Fe1 C18 . . 110.9(2) yes
C15 Fe1 C19 . . 113.6(2) yes
C15 Fe1 C20 . . 142.5(2) yes
C15 Fe1 C21 . . 176.7(2) yes
C15 Fe1 C22 . . 136.5(2) yes
C16 Fe1 C17 . . 41.0(2) yes
C16 Fe1 C18 . . 135.1(2) yes
C16 Fe1 C19 . . 109.2(2) yes
C16 Fe1 C20 . . 112.2(2) yes
C16 Fe1 C21 . . 142.1(2) yes
C16 Fe1 C22 . . 175.8(2) yes
C17 Fe1 C18 . . 174.6(2) yes
C17 Fe1 C19 . . 134.5(2) yes
C17 Fe1 C20 . . 109.0(2) yes
C17 Fe1 C21 . . 112.4(2) yes
C17 Fe1 C22 . . 143.0(2) yes
C18 Fe1 C20 . . 68.2(2) yes
C18 Fe1 C21 . . 68.7(2) yes
C18 Fe1 C22 . . 41.1(2) yes
C18 Fe1 C19 . . 40.5(2) yes
C19 Fe1 C20 . . 40.3(2) yes
C19 Fe1 C21 . . 68.3(2) yes
C19 Fe1 C22 . . 68.7(2) yes
C20 Fe1 C21 . . 40.6(2) yes
C20 Fe1 C22 . . 68.8(2) yes
C21 Fe1 C22 . . 41.1(2) yes
C35 S1 Cu1 . . 97.10(10) no
C13 P1 C1 . . 103.6(2) no
C13 P1 C7 . . 99.1(2) no
C1 P1 C7 . . 101.9(2) no
C13 P1 Cu1 . . 115.10(10) no
C1 P1 Cu1 . . 116.30(10) no
C7 P1 Cu1 . . 118.30(10) no
C22 P2 C23 . . 102.3(2) no
C22 P2 C29 . . 104.0(2) no
C23 P2 C29 . . 103.8(2) no
C22 P2 Cu1 . . 108.30(10) no
C23 P2 Cu1 . . 116.50(10) no
C29 P2 Cu1 . . 119.90(10) no
C35 N1 Cu1 . 7_656 150.0(3) no
C2 C1 C6 . . 119.0(4) no
C2 C1 P1 . . 124.5(3) no
C6 C1 P1 . . 116.5(3) no
C3 C2 C1 . . 120.1(4) no
C4 C3 C2 . . 120.2(4) no
C3 C4 C5 . . 120.4(4) no
C4 C5 C6 . . 120.5(5) no
C5 C6 C1 . . 119.9(4) no
C12 C7 C8 . . 119.4(4) no
C12 C7 P1 . . 120.3(3) no
C8 C7 P1 . . 120.1(3) no
C9 C8 C7 . . 120.2(4) no
C8 C9 C10 . . 120.2(4) no
C11 C10 C9 . . 119.7(4) no
C10 C11 C12 . . 120.9(5) no
C7 C12 C11 . . 119.5(4) no
C17 C13 C14 . . 107.2(4) no
C17 C13 P1 . . 128.0(3) no
C14 C13 P1 . . 124.6(3) no
C17 C13 Fe1 . . 69.0(2) no
C14 C13 Fe1 . . 69.5(2) no
P1 C13 Fe1 . . 124.3(2) no
C15 C14 C13 . . 108.2(4) no
C15 C14 Fe1 . . 70.6(3) no
C13 C14 Fe1 . . 69.4(2) no
C14 C15 C16 . . 108.0(4) no
C14 C15 Fe1 . . 69.2(2) no
C16 C15 Fe1 . . 68.3(3) no
C15 C16 C17 . . 108.6(4) no
C15 C16 Fe1 . . 71.3(2) no
C17 C16 Fe1 . . 69.7(2) no
C16 C17 C13 . . 108.0(4) no
C16 C17 Fe1 . . 69.3(2) no
C13 C17 Fe1 . . 70.2(2) no
C19 C18 C22 . . 108.3(4) no
C19 C18 Fe1 . . 70.2(2) no
C22 C18 Fe1 . . 69.1(2) no
C18 C19 C20 . . 108.4(4) no
C18 C19 Fe1 . . 69.2(2) no
C20 C19 Fe1 . . 70.3(2) no
C19 C20 C21 . . 107.8(4) no
C19 C20 Fe1 . . 69.4(3) no
C21 C20 Fe1 . . 68.8(2) no
C20 C21 C22 . . 108.1(4) no
C20 C21 Fe1 . . 70.6(2) no
C22 C21 Fe1 . . 69.0(2) no
C18 C22 C21 . . 107.4(4) no
C18 C22 P2 . . 130.4(3) no
C21 C22 P2 . . 122.2(3) no
C18 C22 Fe1 . . 69.8(2) no
C21 C22 Fe1 . . 69.9(2) no
P2 C22 Fe1 . . 123.2(2) no
C24 C23 C28 . . 118.7(4) no
C24 C23 P2 . . 123.7(3) no
C28 C23 P2 . . 117.5(3) no
C23 C24 C25 . . 120.9(4) no
C26 C25 C24 . . 119.9(4) no
C27 C26 C25 . . 119.6(4) no
C26 C27 C28 . . 120.6(4) no
C27 C28 C23 . . 120.2(4) no
C30 C29 C34 . . 118.9(4) no
C30 C29 P2 . . 123.4(3) no
C34 C29 P2 . . 117.6(3) no
C29 C30 C31 . . 120.2(4) no
C32 C31 C30 . . 120.2(4) no
C31 C32 C33 . . 120.4(4) no
C32 C33 C34 . . 119.5(4) no
C33 C34 C29 . . 120.6(4) no
N1 C35 S1 . . 179.2(4) no
Cl2 C36 Cl1 . . 113.0(10) no
Cl3 C37 Cl4 . . 109.0(10) no
C3 C2 H2 . . 120.0 no
C1 C2 H2 . . 120.0 no
C4 C3 H3 . . 119.9 no
C2 C3 H3 . . 119.9 no
C3 C4 H4 . . 119.8 no
C5 C4 H4 . . 119.8 no
C4 C5 H5 . . 119.8 no
C6 C5 H5 . . 119.8 no
C5 C6 H6 . . 120.0 no
C1 C6 H6 . . 120.0 no
C9 C8 H8 . . 119.9 no
C7 C8 H8 . . 119.9 no
C8 C9 H9 . . 119.9 no
C10 C9 H9 . . 119.9 no
C11 C10 H10 . . 120.2 no
C9 C10 H10 . . 120.2 no
C10 C11 H11 . . 119.5 no
C12 C11 H11 . . 119.5 no
C7 C12 H12 . . 120.3 no
C11 C12 H12 . . 120.3 no
C15 C14 H14 . . 125.9 no
C13 C14 H14 . . 125.9 no
Fe1 C14 H14 . . 125.9 no
C14 C15 H15 . . 126.0 no
C16 C15 H15 . . 126.0 no
Fe1 C15 H15 . . 126.0 no
C15 C16 H16 . . 125.7 no
C17 C16 H16 . . 125.7 no
Fe1 C16 H16 . . 125.7 no
C16 C17 H17 . . 126.0 no
C13 C17 H17 . . 126.0 no
Fe1 C17 H17 . . 126.0 no
C19 C18 H18 . . 125.9 no
C22 C18 H18 . . 125.9 no
Fe1 C18 H18 . . 125.9 no
C18 C19 H19 . . 125.8 no
C20 C19 H19 . . 125.8 no
Fe1 C19 H19 . . 125.8 no
C19 C20 H20 . . 126.1 no
C21 C20 H20 . . 126.1 no
Fe1 C20 H20 . . 126.1 no
C20 C21 H21 . . 125.9 no
C22 C21 H21 . . 125.9 no
Fe1 C21 H21 . . 125.9 no
C23 C24 H24 . . 119.5 no
C25 C24 H24 . . 119.5 no
C26 C25 H25 . . 120.0 no
C24 C25 H25 . . 120.0 no
C27 C26 H26 . . 120.2 no
C25 C26 H26 . . 120.2 no
C26 C27 H27 . . 119.7 no
C28 C27 H27 . . 119.7 no
C27 C28 H28 . . 119.9 no
C23 C28 H28 . . 119.9 no
C29 C30 H30 . . 119.9 no
C31 C30 H30 . . 119.9 no
C32 C31 H31 . . 119.9 no
C30 C31 H31 . . 119.9 no
C31 C32 H32 . . 119.8 no
C33 C32 H32 . . 119.8 no
C32 C33 H33 . . 120.2 no
C34 C33 H33 . . 120.2 no
C33 C34 H34 . . 119.7 no
C29 C34 H34 . . 119.7 no
Cl2 C36 H36a . . 109.0 no
Cl1 C36 H36a . . 109.0 no
Cl2 C36 H36b . . 109.0 no
Cl1 C36 H36b . . 109.0 no
H36a C36 H36b . . 107.8 no
Cl3 C37 H37a . . 109.9 no
Cl4 C37 H37a . . 109.9 no
Cl3 C37 H37b . . 109.9 no
Cl4 C37 H37b . . 109.9 no
H37a C37 H37b . . 108.3 no

loop_
_geom_bond_atom_site_label_1
_geom_bond_atom_site_label_2
_geom_bond_site_symmetry_2
_geom_bond_distance
_geom_bond_publ_flag
Cu1 N1 7_656 2.013(3) yes
Cu1 P1 . 2.2470(10) yes
Cu1 P2 . 2.2890(10) yes
Cu1 S1 . 2.3830(10) yes
Fe1 C13 . 2.050(4) yes
Fe1 C14 . 2.052(4) yes
Fe1 C15 . 2.070(4) yes
Fe1 C16 . 2.029(4) yes
Fe1 C17 . 2.034(4) yes
Fe1 C18 . 2.039(4) yes
Fe1 C19 . 2.053(4) yes
Fe1 C20 . 2.064(4) yes
Fe1 C21 . 2.041(4) yes
Fe1 C22 . 2.030(4) yes
S1 C35 . 1.657(4) no
P1 C13 . 1.814(4) no
P1 C1 . 1.832(4) no
P1 C7 . 1.832(4) no
P2 C22 . 1.805(4) no
P2 C23 . 1.825(4) no
P2 C29 . 1.830(4) no
N1 C35 . 1.153(5) no
C1 C2 . 1.399(6) no
C1 C6 . 1.406(6) no
C2 C3 . 1.391(6) no
C3 C4 . 1.379(7) no
C4 C5 . 1.379(7) no
C5 C6 . 1.384(6) no
C7 C12 . 1.377(6) no
C7 C8 . 1.393(6) no
C8 C9 . 1.382(6) no
C9 C10 . 1.382(7) no
C10 C11 . 1.363(7) no
C11 C12 . 1.399(6) no
C13 C17 . 1.426(6) no
C13 C14 . 1.441(5) no
C14 C15 . 1.416(7) no
C15 C16 . 1.416(8) no
C16 C17 . 1.423(6) no
C18 C19 . 1.417(6) no
C18 C22 . 1.427(5) no
C19 C20 . 1.419(6) no
C20 C21 . 1.426(6) no
C21 C22 . 1.430(6) no
C23 C24 . 1.380(6) no
C23 C28 . 1.397(5) no
C24 C25 . 1.390(6) no
C25 C26 . 1.386(6) no
C26 C27 . 1.374(6) no
C27 C28 . 1.388(6) no
C29 C30 . 1.391(5) no
C29 C34 . 1.397(6) no
C30 C31 . 1.392(6) no
C31 C32 . 1.378(6) no
C32 C33 . 1.383(6) no
C33 C34 . 1.391(6) no
Cl1 C36 . 1.810(10) no
Cl2 C36 . 1.810(10) no
Cl3 C37 . 1.780(10) no
Cl4 C37 . 1.790(10) no
C3 H3 . 0.95 no
C2 H2 . 0.95 no
C4 H4 . 0.95 no
C5 H5 . 0.95 no
C6 H6 . 0.95 no
C8 H8 . 0.95 no
C9 H9 . 0.95 no
C10 H10 . 0.95 no
C11 H11 . 0.95 no
C12 H12 . 0.95 no
C14 H14 . 1.00 no
C15 H15 . 1.00 no
C16 H16 . 1.00 no
C17 H17 . 1.00 no
C18 H18 . 1.00 no
C19 H19 . 1.00 no
C20 H20 . 1.00 no
C21 H21 . 1.00 no
C24 H24 . 0.95 no
C25 H25 . 0.95 no
C26 H26 . 0.95 no
C27 H27 . 0.95 no
C28 H28 . 0.95 no
C30 H30 . 0.95 no
C31 H31 . 0.95 no
C32 H32 . 0.95 no
C33 H33 . 0.95 no
C34 H34 . 0.95 no
C36 H36a . 0.99 no
C36 H36b . 0.99 no
C37 H37a . 0.99 no
C37 H37b . 0.99 no

loop_
_geom_torsion_atom_site_label_1
_geom_torsion_atom_site_label_2
_geom_torsion_atom_site_label_3
_geom_torsion_atom_site_label_4
_geom_torsion_site_symmetry_1
_geom_torsion
_geom_torsion_publ_flag
N1 Cu1 S1 C35 7_656 22.6(2) no
P1 Cu1 S1 C35 . 152.10(10) no
P2 Cu1 S1 C35 . -81.30(10) no
N1 Cu1 P1 C13 7_656 -106.5(2) no
P2 Cu1 P1 C13 . 6.2(2) no
S1 Cu1 P1 C13 . 131.9(2) no
N1 Cu1 P1 C1 7_656 132.0(2) no
P2 Cu1 P1 C1 . -115.2(2) no
S1 Cu1 P1 C1 . 10.5(2) no
N1 Cu1 P1 C7 7_656 10.2(2) no
P2 Cu1 P1 C7 . 122.9(2) no
S1 Cu1 P1 C7 . -111.4(2) no
N1 Cu1 P2 C22 7_656 82.9(2) no
P1 Cu1 P2 C22 . -42.10(10) no
S1 Cu1 P2 C22 . -169.30(10) no
N1 Cu1 P2 C23 7_656 -31.7(2) no
P1 Cu1 P2 C23 . -156.80(10) no
S1 Cu1 P2 C23 . 76.0(2) no
N1 Cu1 P2 C29 7_656 -158.2(2) no
P1 Cu1 P2 C29 . 76.8(2) no
S1 Cu1 P2 C29 . -50.5(2) no
C13 P1 C1 C2 . 6.2(4) no
C7 P1 C1 C2 . -96.3(4) no
Cu1 P1 C1 C2 . 133.5(3) no
C13 P1 C1 C6 . -173.8(3) no
C7 P1 C1 C6 . 83.7(3) no
Cu1 P1 C1 C6 . -46.4(3) no
C6 C1 C2 C3 . -0.6(6) no
P1 C1 C2 C3 . 179.5(3) no
C1 C2 C3 C4 . 0.1(7) no
C2 C3 C4 C5 . -0.3(7) no
C3 C4 C5 C6 . 1.0(7) no
C4 C5 C6 C1 . -1.5(7) no
C2 C1 C6 C5 . 1.2(6) no
P1 C1 C6 C5 . -178.8(3) no
C13 P1 C7 C12 . 115.4(3) no
C1 P1 C7 C12 . -138.5(3) no
Cu1 P1 C7 C12 . -9.6(4) no
C13 P1 C7 C8 . -61.4(4) no
C1 P1 C7 C8 . 44.7(4) no
Cu1 P1 C7 C8 . 173.6(3) no
C12 C7 C8 C9 . -1.8(7) no
P1 C7 C8 C9 . 175.1(4) no
C7 C8 C9 C10 . 1.3(7) no
C8 C9 C10 C11 . 0.6(8) no
C9 C10 C11 C12 . -2.0(8) no
C8 C7 C12 C11 . 0.4(6) no
P1 C7 C12 C11 . -176.5(4) no
C10 C11 C12 C7 . 1.5(7) no
C1 P1 C13 C17 . -116.8(4) no
C7 P1 C13 C17 . -12.1(4) no
Cu1 P1 C13 C17 . 115.1(3) no
C1 P1 C13 C14 . 66.7(4) no
C7 P1 C13 C14 . 171.4(3) no
Cu1 P1 C13 C14 . -61.4(4) no
C1 P1 C13 Fe1 . 154.2(2) no
C7 P1 C13 Fe1 . -101.1(3) no
Cu1 P1 C13 Fe1 . 26.1(3) no
C16 Fe1 C13 C17 . 37.9(3) no
C22 Fe1 C13 C17 . -145.8(2) no
C18 Fe1 C13 C17 . 177.5(3) no
C21 Fe1 C13 C17 . -101.5(3) no
C14 Fe1 C13 C17 . 118.9(3) no
C20 Fe1 C13 C17 . -62.7(3) no
C15 Fe1 C13 C17 . 81.5(3) no
C16 Fe1 C13 C14 . -80.9(3) no
C22 Fe1 C13 C14 . 95.4(3) no
C17 Fe1 C13 C14 . -118.9(3) no
C18 Fe1 C13 C14 . 58.6(4) no
C21 Fe1 C13 C14 . 139.7(2) no
C20 Fe1 C13 C14 . 178.4(3) no
C15 Fe1 C13 C14 . -37.4(3) no
C16 Fe1 C13 P1 . 160.4(3) no
C22 Fe1 C13 P1 . -23.3(3) no
C17 Fe1 C13 P1 . 122.5(4) no
C18 Fe1 C13 P1 . -60.0(4) no
C21 Fe1 C13 P1 . 21.0(3) no
C14 Fe1 C13 P1 . -118.7(4) no
C20 Fe1 C13 P1 . 59.8(4) no
C15 Fe1 C13 P1 . -156.0(3) no
C17 C13 C14 C15 . 1.3(5) no
P1 C13 C14 C15 . 178.4(3) no
Fe1 C13 C14 C15 . 60.2(3) no
C17 C13 C14 Fe1 . -58.9(3) no
P1 C13 C14 Fe1 . 118.2(3) no
C16 Fe1 C14 C15 . -36.9(3) no
C22 Fe1 C14 C15 . 138.6(3) no
C17 Fe1 C14 C15 . -81.1(3) no
C18 Fe1 C14 C15 . 94.1(3) no
C21 Fe1 C14 C15 . 178.2(3) no
C13 Fe1 C14 C15 . -119.1(4) no
C19 Fe1 C14 C15 . 56.4(4) no
C16 Fe1 C14 C13 . 82.1(3) no
C22 Fe1 C14 C13 . -102.3(3) no
C17 Fe1 C14 C13 . 37.9(2) no
C18 Fe1 C14 C13 . -146.8(2) no
C21 Fe1 C14 C13 . -62.7(3) no
C19 Fe1 C14 C13 . 175.4(3) no
C15 Fe1 C14 C13 . 119.1(4) no
C13 C14 C15 C16 . -2.1(5) no
Fe1 C14 C15 C16 . 57.3(3) no
C13 C14 C15 Fe1 . -59.4(3) no
C16 Fe1 C15 C14 . 120.5(4) no
C22 Fe1 C15 C14 . -63.8(3) no
C17 Fe1 C15 C14 . 82.3(3) no
C18 Fe1 C15 C14 . -103.4(3) no
C13 Fe1 C15 C14 . 38.2(2) no
C19 Fe1 C15 C14 . -147.2(3) no
C20 Fe1 C15 C14 . 175.6(3) no
C22 Fe1 C15 C16 . 175.7(3) no
C17 Fe1 C15 C16 . -38.2(3) no
C18 Fe1 C15 C16 . 136.1(3) no
C13 Fe1 C15 C16 . -82.3(3) no
C14 Fe1 C15 C16 . -120.5(4) no
C19 Fe1 C15 C16 . 92.3(3) no
C20 Fe1 C15 C16 . 55.1(4) no
C14 C15 C16 C17 . 2.1(5) no
Fe1 C15 C16 C17 . 60.0(3) no
C14 C15 C16 Fe1 . -57.9(3) no
C17 Fe1 C16 C15 . 118.9(4) no
C18 Fe1 C16 C15 . -66.4(4) no
C21 Fe1 C16 C15 . 176.7(3) no
C13 Fe1 C16 C15 . 81.1(3) no
C14 Fe1 C16 C15 . 36.7(3) no
C19 Fe1 C16 C15 . -104.2(3) no
C20 Fe1 C16 C15 . -147.3(3) no
C18 Fe1 C16 C17 . 174.6(3) no
C21 Fe1 C16 C17 . 57.8(4) no
C13 Fe1 C16 C17 . -37.8(3) no
C14 Fe1 C16 C17 . -82.2(3) no
C19 Fe1 C16 C17 . 136.9(3) no
C20 Fe1 C16 C17 . 93.8(3) no
C15 Fe1 C16 C17 . -118.9(4) no
C15 C16 C17 C13 . -1.3(5) no
Fe1 C16 C17 C13 . 59.8(3) no
C15 C16 C17 Fe1 . -61.0(3) no
C14 C13 C17 C16 . 0.0(5) no
P1 C13 C17 C16 . -177.0(3) no
Fe1 C13 C17 C16 . -59.2(3) no
C14 C13 C17 Fe1 . 59.2(3) no
P1 C13 C17 Fe1 . -117.7(3) no
C22 Fe1 C17 C16 . 178.0(3) no
C21 Fe1 C17 C16 . -145.8(3) no
C13 Fe1 C17 C16 . 119.1(4) no
C14 Fe1 C17 C16 . 80.9(3) no
C19 Fe1 C17 C16 . -64.7(4) no
C20 Fe1 C17 C16 . -102.4(3) no
C15 Fe1 C17 C16 . 37.6(3) no
C16 Fe1 C17 C13 . -119.1(4) no
C22 Fe1 C17 C13 . 58.9(4) no
C21 Fe1 C17 C13 . 95.1(3) no
C14 Fe1 C17 C13 . -38.2(2) no
C19 Fe1 C17 C13 . 176.2(2) no
C20 Fe1 C17 C13 . 138.5(2) no
C15 Fe1 C17 C13 . -81.5(3) no
C16 Fe1 C18 C19 . -62.8(4) no
C22 Fe1 C18 C19 . 119.6(3) no
C21 Fe1 C18 C19 . 81.1(3) no
C13 Fe1 C18 C19 . 176.1(3) no
C14 Fe1 C18 C19 . -145.8(2) no
C20 Fe1 C18 C19 . 37.3(2) no
C15 Fe1 C18 C19 . -102.3(3) no
C16 Fe1 C18 C22 . 177.6(3) no
C21 Fe1 C18 C22 . -38.4(2) no
C13 Fe1 C18 C22 . 56.6(4) no
C14 Fe1 C18 C22 . 94.6(3) no
C19 Fe1 C18 C22 . -119.6(3) no
C20 Fe1 C18 C22 . -82.3(3) no
C15 Fe1 C18 C22 . 138.1(3) no
C22 C18 C19 C20 . -0.7(5) no
Fe1 C18 C19 C20 . -59.6(3) no
C22 C18 C19 Fe1 . 58.9(3) no
C16 Fe1 C19 C18 . 138.3(3) no
C22 Fe1 C19 C18 . -37.8(2) no
C17 Fe1 C19 C18 . 177.2(2) no
C21 Fe1 C19 C18 . -82.1(2) no
C14 Fe1 C19 C18 . 59.1(4) no
C20 Fe1 C19 C18 . -119.6(3) no
C15 Fe1 C19 C18 . 95.0(3) no
C16 Fe1 C19 C20 . -102.1(3) no
C22 Fe1 C19 C20 . 81.8(3) no
C17 Fe1 C19 C20 . -63.2(3) no
C18 Fe1 C19 C20 . 119.6(3) no
C21 Fe1 C19 C20 . 37.5(2) no
C14 Fe1 C19 C20 . 178.8(3) no
C15 Fe1 C19 C20 . -145.4(3) no
C18 C19 C20 C21 . 0.7(5) no
Fe1 C19 C20 C21 . -58.3(3) no
C18 C19 C20 Fe1 . 58.9(3) no
C16 Fe1 C20 C19 . 93.9(3) no
C22 Fe1 C20 C19 . -81.8(3) no
C17 Fe1 C20 C19 . 137.7(2) no
C18 Fe1 C20 C19 . -37.5(2) no
C21 Fe1 C20 C19 . -119.7(4) no
C13 Fe1 C20 C19 . 175.6(2) no
C15 Fe1 C20 C19 . 58.8(4) no
C16 Fe1 C20 C21 . -146.4(3) no
C22 Fe1 C20 C21 . 38.0(2) no
C17 Fe1 C20 C21 . -102.6(3) no
C18 Fe1 C20 C21 . 82.3(3) no
C13 Fe1 C20 C21 . -64.7(3) no
C19 Fe1 C20 C21 . 119.7(4) no
C15 Fe1 C20 C21 . 178.5(3) no
C19 C20 C21 C22 . -0.4(5) no
Fe1 C20 C21 C22 . -59.0(3) no
C19 C20 C21 Fe1 . 58.6(3) no
C16 Fe1 C21 C20 . 56.5(4) no
C22 Fe1 C21 C20 . -119.3(4) no
C17 Fe1 C21 C20 . 93.4(3) no
C18 Fe1 C21 C20 . -80.9(3) no
C13 Fe1 C21 C20 . 137.3(3) no
C14 Fe1 C21 C20 . 175.8(3) no
C19 Fe1 C21 C20 . -37.2(3) no
C16 Fe1 C21 C22 . 175.8(3) no
C17 Fe1 C21 C22 . -147.3(2) no
C18 Fe1 C21 C22 . 38.4(2) no
C13 Fe1 C21 C22 . -103.4(3) no
C14 Fe1 C21 C22 . -64.9(3) no
C19 Fe1 C21 C22 . 82.1(3) no
C20 Fe1 C21 C22 . 119.3(4) no
C19 C18 C22 C21 . 0.5(4) no
Fe1 C18 C22 C21 . 60.0(3) no
C19 C18 C22 P2 . -176.6(3) no
Fe1 C18 C22 P2 . -117.0(3) no
C19 C18 C22 Fe1 . -59.5(3) no
C20 C21 C22 C18 . -0.1(4) no
Fe1 C21 C22 C18 . -60.0(3) no
C20 C21 C22 P2 . 177.3(3) no
Fe1 C21 C22 P2 . 117.3(3) no
C20 C21 C22 Fe1 . 59.9(3) no
C23 P2 C22 C18 . -94.3(4) no
C29 P2 C22 C18 . 13.5(4) no
Cu1 P2 C22 C18 . 142.0(3) no
C23 P2 C22 C21 . 89.0(3) no
C29 P2 C22 C21 . -163.2(3) no
Cu1 P2 C22 C21 . -34.7(3) no
C23 P2 C22 Fe1 . 174.8(2) no
C29 P2 C22 Fe1 . -77.4(3) no
Cu1 P2 C22 Fe1 . 51.1(2) no
C17 Fe1 C22 C18 . 174.4(3) no
C21 Fe1 C22 C18 . 118.3(3) no
C13 Fe1 C22 C18 . -147.9(2) no
C14 Fe1 C22 C18 . -103.3(2) no
C19 Fe1 C22 C18 . 37.3(2) no
C20 Fe1 C22 C18 . 80.7(3) no
C15 Fe1 C22 C18 . -65.0(3) no
C17 Fe1 C22 C21 . 56.2(4) no
C18 Fe1 C22 C21 . -118.3(3) no
C13 Fe1 C22 C21 . 93.8(3) no
C14 Fe1 C22 C21 . 138.4(2) no
C19 Fe1 C22 C21 . -81.0(3) no
C20 Fe1 C22 C21 . -37.5(2) no
C15 Fe1 C22 C21 . 176.7(3) no
C16 Fe1 C22 P2 . 102(3) no
C17 Fe1 C22 P2 . -59.8(4) no
C18 Fe1 C22 P2 . 125.7(4) no
C21 Fe1 C22 P2 . -116.0(3) no
C13 Fe1 C22 P2 . -22.1(3) no
C14 Fe1 C22 P2 . 22.4(3) no
C19 Fe1 C22 P2 . 163.1(3) no
C20 Fe1 C22 P2 . -153.5(3) no
C15 Fe1 C22 P2 . 60.7(3) no
C22 P2 C23 C24 . 4.1(4) no
C29 P2 C23 C24 . -103.8(4) no
Cu1 P2 C23 C24 . 122.1(4) no
C22 P2 C23 C28 . -173.0(3) no
C29 P2 C23 C28 . 79.0(3) no
Cu1 P2 C23 C28 . -55.1(3) no
C28 C23 C24 C25 . 0.6(7) no
P2 C23 C24 C25 . -176.5(4) no
C23 C24 C25 C26 . -0.9(8) no
C24 C25 C26 C27 . 0.9(7) no
C25 C26 C27 C28 . -0.5(7) no
C26 C27 C28 C23 . 0.1(6) no
C24 C23 C28 C27 . -0.1(6) no
P2 C23 C28 C27 . 177.1(3) no
C22 P2 C29 C30 . -67.3(4) no
C23 P2 C29 C30 . 39.4(4) no
Cu1 P2 C29 C30 . 171.6(3) no
C22 P2 C29 C34 . 112.1(3) no
C23 P2 C29 C34 . -141.2(3) no
Cu1 P2 C29 C34 . -9.0(4) no
C34 C29 C30 C31 . -2.2(6) no
P2 C29 C30 C31 . 177.2(3) no
C29 C30 C31 C32 . 0.6(6) no
C30 C31 C32 C33 . 0.8(7) no
C31 C32 C33 C34 . -0.5(7) no
C32 C33 C34 C29 . -1.2(6) no
C30 C29 C34 C33 . 2.5(6) no
P2 C29 C34 C33 . -176.9(3) no
